data_4330229
loop_
_publ_author_name
'Eric C. Y. Tam'
'Nicola A. Maynard'
'David C. Apperley'
'J. David Smith'
'Martyn P. Coles'
'J. Robin Fulton'

_publ_section_title
;
 Group 14 Metal Terminal Phosphides: Correlating Structure with |JMP|
;
_journal_name_full 'Inorganic Chemistry'
_journal_page_first 9403
_journal_page_last 9415
_journal_paper_doi 10.1021/ic301208d
_journal_volume 51
_journal_year 2012
_chemical_compound_source 'synthesis as described'
_chemical_formula_moiety 'C29 H41 Cl N2 Sn, C7 H8'
_chemical_formula_sum 'C36 H49 Cl N2 Sn'
_chemical_formula_weight 663.91
_chemical_name_systematic
;
 ?
;
_space_group_IT_number 62
_symmetry_cell_setting orthorhombic
_symmetry_Int_Tables_number 62
_symmetry_space_group_name_Hall '-P 2ac 2n'
_symmetry_space_group_name_H-M 'P n m a'
_atom_sites_solution_hydrogens geom
_atom_sites_solution_primary direct
_atom_sites_solution_secondary difmap
_audit_conform_dict_location ftp://ftp.iucr.org/pub/cif_core.dic
_audit_conform_dict_name cif_core.dic
_audit_conform_dict_version 2.2
_audit_creation_date 2009-06-24T10:22:49-00:00
_audit_creation_method 'WinGX routine CIF_UPDATE'
_cell_angle_alpha 90
_cell_angle_beta 90
_cell_angle_gamma 90
_cell_formula_units_Z 8
_cell_length_a 23.9643(2)
_cell_length_b 27.8303(3)
_cell_length_c 10.2198(1)
_cell_measurement_reflns_used 115469
_cell_measurement_temperature 173(2)
_cell_measurement_theta_max 27.878
_cell_measurement_theta_min 3.395
_cell_measurement_wavelength 0.71073
_cell_volume 6815.93(11)
_computing_cell_refinement 'HKL Scalepack (Otwinowski & Minor 1997)'
_computing_data_collection 'Collect (Nonius BV, 1997-2000)'
_computing_data_reduction 'HKL Denzo and Scalepack (Otwinowski & Minor 1997)'
_computing_molecular_graphics 'Ortep-3 for Windows (Farrugia, 1997)'
_computing_publication_material 'WinGX publication routines (Farrugia, 1999)'
_computing_structure_refinement 'SHELXL-97 (Sheldrick, 1997)'
_computing_structure_solution 'SHELXS-97 (Sheldrick, 1997)'
_diffrn_ambient_temperature 173(2)
_diffrn_detector 'CCD plate'
_diffrn_measured_fraction_theta_full 0.993
_diffrn_measured_fraction_theta_max 0.993
_diffrn_measurement_device '95mm CCD camera on \k-goniostat'
_diffrn_measurement_device_type KappaCCD
_diffrn_measurement_method 'CCD rotation images, thick slices'
_diffrn_orient_matrix_type 'by Nonius Collect from scalepack cell'
_diffrn_orient_matrix_UB_11 -0.711434E-1
_diffrn_orient_matrix_UB_12 0.24599E-2
_diffrn_orient_matrix_UB_13 0.245785E-1
_diffrn_orient_matrix_UB_21 -0.564676E-1
_diffrn_orient_matrix_UB_22 0.20333E-1
_diffrn_orient_matrix_UB_23 -0.235497E-1
_diffrn_orient_matrix_UB_31 -0.363939E-1
_diffrn_orient_matrix_UB_32 -0.363567E-1
_diffrn_orient_matrix_UB_33 -0.115075E-1
_diffrn_radiation_monochromator graphite
_diffrn_radiation_probe x-ray
_diffrn_radiation_type MoK\a
_diffrn_radiation_wavelength 0.71073
_diffrn_reflns_av_R_equivalents 0.0756
_diffrn_reflns_av_unetI/netI 0.0306
_diffrn_reflns_limit_h_max 31
_diffrn_reflns_limit_h_min -30
_diffrn_reflns_limit_k_max 35
_diffrn_reflns_limit_k_min -35
_diffrn_reflns_limit_l_max 13
_diffrn_reflns_limit_l_min -13
_diffrn_reflns_number 100261
_diffrn_reflns_theta_full 27.87
_diffrn_reflns_theta_max 27.87
_diffrn_reflns_theta_min 3.4
_diffrn_source 'Enraf Nonius FR590'
_exptl_absorpt_coefficient_mu 0.854
_exptl_absorpt_correction_T_max 0.8845
_exptl_absorpt_correction_T_min 0.7958
_exptl_absorpt_correction_type multi-scan
_exptl_absorpt_process_details
;
        [c.f. r.h. blessing, acta cryst. (1995), a51, 33-38]
;
_exptl_crystal_colour Colourless
_exptl_crystal_density_diffrn 1.294
_exptl_crystal_description Plate
_exptl_crystal_F_000 2768
_exptl_crystal_size_max 0.3
_exptl_crystal_size_mid 0.2
_exptl_crystal_size_min 0.08
_refine_diff_density_max 0.483
_refine_diff_density_min -0.449
_refine_diff_density_rms 0.07
_refine_ls_extinction_method none
_refine_ls_goodness_of_fit_ref 1.063
_refine_ls_hydrogen_treatment constr
_refine_ls_matrix_type full
_refine_ls_number_parameters 428
_refine_ls_number_reflns 8250
_refine_ls_number_restraints 13
_refine_ls_restrained_S_all 1.063
_refine_ls_R_factor_all 0.0437
_refine_ls_R_factor_gt 0.031
_refine_ls_shift/su_max 0.004
_refine_ls_shift/su_mean 0
_refine_ls_structure_factor_coef Fsqd
_refine_ls_weighting_details 'calc w=1/[\s^2^(Fo^2^)+(0.0240P)^2^+4.3481P] where P=(Fo^2^+2Fc^2^)/3'
_refine_ls_weighting_scheme calc
_refine_ls_wR_factor_gt 0.0612
_refine_ls_wR_factor_ref 0.0649
_reflns_number_gt 6962
_reflns_number_total 8250
_reflns_threshold_expression >2sigma(I)
_cod_data_source_file ic301208d_si_001_7.cif
_cod_data_source_block (II')-jun609
_cod_database_code 4330229

loop_
_symmetry_equiv_pos_as_xyz
'x, y, z'
'-x+1/2, -y, z+1/2'
'x+1/2, -y+1/2, -z+1/2'
'-x, y+1/2, -z'
'-x, -y, -z'
'x-1/2, y, -z-1/2'
'-x-1/2, y-1/2, z-1/2'
'x, -y-1/2, z'

loop_
_atom_site_label
_atom_site_type_symbol
_atom_site_fract_x
_atom_site_fract_y
_atom_site_fract_z
_atom_site_U_iso_or_equiv
_atom_site_adp_type
_atom_site_occupancy
_atom_site_symmetry_multiplicity
_atom_site_calc_flag
_atom_site_refinement_flags
_atom_site_disorder_assembly
_atom_site_disorder_group
Sn1 Sn 0.524649(7) 0.25 0.534326(17) 0.02088(5) Uani 1 2 d S . .
Sn2 Sn 0.680251(7) 0.25 0.759038(18) 0.02386(5) Uani 1 2 d S . .
Cl1 Cl 0.48218(3) 0.25 0.75577(6) 0.03071(15) Uani 1 2 d S . .
Cl2 Cl 0.72238(3) 0.25 0.98176(7) 0.03368(17) Uani 1 2 d S . .
N1 N 0.46505(6) 0.19701(6) 0.46397(15) 0.0219(3) Uani 1 1 d . . .
N2 N 0.74010(6) 0.19669(6) 0.69007(15) 0.0234(3) Uani 1 1 d . . .
C1 C 0.41002(8) 0.20483(7) 0.46499(18) 0.0250(4) Uani 1 1 d . . .
C2 C 0.38551(11) 0.25 0.4774(3) 0.0264(6) Uani 1 2 d S . .
H2 H 0.3468 0.25 0.497 0.032 Uiso 1 2 calc SR . .
C3 C 0.37132(9) 0.16253(9) 0.4496(3) 0.0414(6) Uani 1 1 d . . .
H3A H 0.3326 0.1734 0.4569 0.062 Uiso 1 1 calc R . .
H3B H 0.3791 0.1389 0.5182 0.062 Uiso 1 1 calc R . .
H3C H 0.3771 0.1478 0.3635 0.062 Uiso 1 1 calc R . .
C4 C 0.48731(8) 0.15078(7) 0.4261(2) 0.0272(4) Uani 1 1 d . A .
C5 C 0.50034(10) 0.14279(9) 0.2937(2) 0.0374(5) Uani 1 1 d D . .
C6 C 0.52425(11) 0.09885(10) 0.2602(3) 0.0528(7) Uani 1 1 d . A .
H6 H 0.5333 0.0927 0.1713 0.063 Uiso 1 1 calc R . .
C7 C 0.53499(11) 0.06423(10) 0.3525(3) 0.0545(7) Uani 1 1 d . . .
H7 H 0.5512 0.0345 0.327 0.065 Uiso 1 1 calc R A .
C8 C 0.52222(10) 0.07256(9) 0.4821(3) 0.0444(6) Uani 1 1 d . A .
H8 H 0.5297 0.0484 0.5454 0.053 Uiso 1 1 calc R . .
C9 C 0.49839(9) 0.11598(8) 0.5215(2) 0.0317(5) Uani 1 1 d . . .
C13 C 0.48735(10) 0.12417(8) 0.6662(2) 0.0365(5) Uani 1 1 d . A .
H13 H 0.4665 0.1551 0.6753 0.044 Uiso 1 1 calc R . .
C14 C 0.54263(12) 0.12935(10) 0.7393(3) 0.0543(7) Uani 1 1 d . . .
H14A H 0.5634 0.1567 0.7038 0.082 Uiso 1 1 calc R A .
H14B H 0.5647 0.1 0.7284 0.082 Uiso 1 1 calc R . .
H14C H 0.5353 0.1347 0.8325 0.082 Uiso 1 1 calc R . .
C15 C 0.45149(13) 0.08432(9) 0.7263(3) 0.0560(7) Uani 1 1 d . . .
H15A H 0.4708 0.0534 0.7174 0.084 Uiso 1 1 calc R A .
H15B H 0.4155 0.0828 0.6808 0.084 Uiso 1 1 calc R . .
H15C H 0.4452 0.0912 0.8192 0.084 Uiso 1 1 calc R . .
C16 C 0.79515(8) 0.20471(7) 0.68909(18) 0.0247(4) Uani 1 1 d . . .
C17 C 0.81949(11) 0.25 0.6998(3) 0.0270(6) Uani 1 2 d S . .
H17 H 0.8585 0.25 0.717 0.032 Uiso 1 2 calc SR . .
C18 C 0.83422(9) 0.16260(8) 0.6721(2) 0.0357(5) Uani 1 1 d . . .
H18A H 0.8729 0.1735 0.6823 0.054 Uiso 1 1 calc R . .
H18B H 0.8292 0.1488 0.5847 0.054 Uiso 1 1 calc R . .
H18C H 0.8259 0.1382 0.7384 0.054 Uiso 1 1 calc R . .
C19 C 0.71824(8) 0.15003(8) 0.65559(19) 0.0268(4) Uani 1 1 d . B .
C20 C 0.70110(10) 0.14177(8) 0.5256(2) 0.0369(5) Uani 1 1 d . . .
C21 C 0.67902(11) 0.09715(9) 0.4942(2) 0.0461(6) Uani 1 1 d . B .
H21 H 0.6678 0.091 0.4066 0.055 Uiso 1 1 calc R . .
C22 C 0.67292(10) 0.06158(9) 0.5865(2) 0.0438(6) Uani 1 1 d . . .
H22 H 0.6578 0.0313 0.5626 0.053 Uiso 1 1 calc R B .
C23 C 0.68892(9) 0.07026(8) 0.7139(2) 0.0372(5) Uani 1 1 d . B .
H23 H 0.6843 0.0458 0.7777 0.045 Uiso 1 1 calc R . .
C24 C 0.71178(8) 0.11422(8) 0.75064(19) 0.0296(4) Uani 1 1 d . . .
C28 C 0.72634(9) 0.12235(8) 0.8939(2) 0.0316(5) Uani 1 1 d . B .
H28 H 0.7477 0.1532 0.9003 0.038 Uiso 1 1 calc R . .
C29 C 0.67263(11) 0.12795(10) 0.9738(2) 0.0465(6) Uani 1 1 d . . .
H29A H 0.6501 0.0987 0.9659 0.07 Uiso 1 1 calc R B .
H29B H 0.6513 0.1554 0.9407 0.07 Uiso 1 1 calc R . .
H29C H 0.6821 0.1333 1.066 0.07 Uiso 1 1 calc R . .
C30 C 0.76306(11) 0.08221(9) 0.9498(2) 0.0441(6) Uani 1 1 d . . .
H30A H 0.7979 0.0803 0.8998 0.066 Uiso 1 1 calc R B .
H30B H 0.7432 0.0515 0.9437 0.066 Uiso 1 1 calc R . .
H30C H 0.7716 0.0891 1.0417 0.066 Uiso 1 1 calc R . .
C31 C 0.35384(11) 0.01391(9) 0.9618(3) 0.0499(7) Uani 1 1 d . . .
C32 C 0.32355(12) 0.04279(10) 1.0464(3) 0.0596(8) Uani 1 1 d . . .
H32 H 0.2879 0.0543 1.0206 0.072 Uiso 1 1 calc R . .
C33 C 0.34451(15) 0.05519(11) 1.1681(4) 0.0734(10) Uani 1 1 d . . .
H33 H 0.3229 0.0746 1.2253 0.088 Uiso 1 1 calc R . .
C34 C 0.39630(15) 0.03968(11) 1.2067(3) 0.0688(9) Uani 1 1 d . . .
H34 H 0.4108 0.0484 1.2898 0.083 Uiso 1 1 calc R . .
C35 C 0.42668(12) 0.01150(11) 1.1237(3) 0.0611(8) Uani 1 1 d . . .
H35 H 0.4627 0.0007 1.1496 0.073 Uiso 1 1 calc R . .
C36 C 0.40618(11) -0.00153(10) 1.0038(3) 0.0535(7) Uani 1 1 d . . .
H36 H 0.428 -0.0214 0.9483 0.064 Uiso 1 1 calc R . .
C37 C 0.33146(14) -0.00067(14) 0.8311(3) 0.0749(10) Uani 1 1 d . . .
H37A H 0.324 0.0281 0.7785 0.112 Uiso 0.5 1 calc PR . .
H37B H 0.2967 -0.0188 0.843 0.112 Uiso 0.5 1 calc PR . .
H37C H 0.3589 -0.0209 0.7861 0.112 Uiso 0.5 1 calc PR . .
H37D H 0.3291 -0.0358 0.8266 0.112 Uiso 0.5 1 calc PR . .
H37E H 0.3564 0.0111 0.7621 0.112 Uiso 0.5 1 calc PR . .
H37F H 0.2942 0.0132 0.8189 0.112 Uiso 0.5 1 calc PR . .
C10 C 0.4862(4) 0.1795(4) 0.1857(9) 0.040(3) Uani 0.582(18) 1 d PD A 1
H10 H 0.4723 0.2087 0.2325 0.048 Uiso 0.582(18) 1 calc PR A 1
C11 C 0.5377(3) 0.1966(5) 0.1057(7) 0.057(2) Uani 0.582(18) 1 d PD A 1
H11A H 0.5256 0.2194 0.0382 0.086 Uiso 0.582(18) 1 calc PR A 1
H11B H 0.5555 0.1688 0.064 0.086 Uiso 0.582(18) 1 calc PR A 1
H11C H 0.5644 0.2124 0.1643 0.086 Uiso 0.582(18) 1 calc PR A 1
C12 C 0.4402(4) 0.1659(4) 0.0892(10) 0.060(2) Uani 0.582(18) 1 d PD A 1
H12A H 0.435 0.192 0.0261 0.091 Uiso 0.582(18) 1 calc PR A 1
H12B H 0.4053 0.1605 0.137 0.091 Uiso 0.582(18) 1 calc PR A 1
H12C H 0.4508 0.1365 0.0427 0.091 Uiso 0.582(18) 1 calc PR A 1
C25 C 0.7134(6) 0.1807(5) 0.4153(9) 0.035(2) Uani 0.60(3) 1 d PD B 1
H25 H 0.7237 0.2117 0.4588 0.041 Uiso 0.60(3) 1 calc PR B 1
C26 C 0.6609(6) 0.1887(5) 0.3352(13) 0.053(3) Uani 0.60(3) 1 d PD B 1
H26A H 0.6303 0.1982 0.3933 0.08 Uiso 0.60(3) 1 calc PR B 1
H26B H 0.6509 0.159 0.2896 0.08 Uiso 0.60(3) 1 calc PR B 1
H26C H 0.6675 0.2142 0.2709 0.08 Uiso 0.60(3) 1 calc PR B 1
C27 C 0.7601(3) 0.1667(5) 0.3217(10) 0.053(2) Uani 0.60(3) 1 d PD B 1
H27A H 0.7948 0.1622 0.3709 0.079 Uiso 0.60(3) 1 calc PR B 1
H27B H 0.7653 0.1923 0.2568 0.079 Uiso 0.60(3) 1 calc PR B 1
H27C H 0.7502 0.1367 0.277 0.079 Uiso 0.60(3) 1 calc PR B 1
C10A C 0.4949(6) 0.1820(7) 0.1916(15) 0.047(4) Uani 0.418(18) 1 d PD A 2
H10A H 0.5026 0.2143 0.2302 0.056 Uiso 0.418(18) 1 calc PR A 2
C11A C 0.5366(5) 0.1701(6) 0.0817(8) 0.063(3) Uani 0.418(18) 1 d PD A 2
H11D H 0.5747 0.1752 0.1134 0.095 Uiso 0.418(18) 1 calc PR A 2
H11E H 0.5296 0.1911 0.0065 0.095 Uiso 0.418(18) 1 calc PR A 2
H11F H 0.532 0.1365 0.0552 0.095 Uiso 0.418(18) 1 calc PR A 2
C12A C 0.4350(6) 0.1784(5) 0.1441(15) 0.063(3) Uani 0.418(18) 1 d PD A 2
H12D H 0.4283 0.203 0.0772 0.095 Uiso 0.418(18) 1 calc PR A 2
H12E H 0.4096 0.1836 0.2179 0.095 Uiso 0.418(18) 1 calc PR A 2
H12F H 0.4285 0.1465 0.1067 0.095 Uiso 0.418(18) 1 calc PR A 2
C25A C 0.6955(6) 0.1798(8) 0.4300(17) 0.035(3) Uani 0.40(3) 1 d PD B 2
H25A H 0.6896 0.2103 0.4797 0.042 Uiso 0.40(3) 1 calc PR B 2
C26A C 0.6476(8) 0.1754(7) 0.3327(17) 0.041(3) Uani 0.40(3) 1 d PD B 2
H26D H 0.6486 0.2026 0.2719 0.061 Uiso 0.40(3) 1 calc PR B 2
H26E H 0.612 0.1754 0.3799 0.061 Uiso 0.40(3) 1 calc PR B 2
H26F H 0.6513 0.1453 0.2836 0.061 Uiso 0.40(3) 1 calc PR B 2
C27A C 0.7525(5) 0.1841(6) 0.3606(15) 0.051(3) Uani 0.40(3) 1 d PD B 2
H27D H 0.7504 0.2092 0.2933 0.077 Uiso 0.40(3) 1 calc PR B 2
H27E H 0.762 0.1534 0.3196 0.077 Uiso 0.40(3) 1 calc PR B 2
H27F H 0.7813 0.1926 0.4248 0.077 Uiso 0.40(3) 1 calc PR B 2

loop_
_atom_site_aniso_label
_atom_site_aniso_U_11
_atom_site_aniso_U_22
_atom_site_aniso_U_33
_atom_site_aniso_U_23
_atom_site_aniso_U_13
_atom_site_aniso_U_12
Sn1 0.01578(9) 0.02573(10) 0.02112(9) 0 -0.00111(7) 0
Sn2 0.01587(9) 0.03313(11) 0.02258(10) 0 0.00123(7) 0
Cl1 0.0405(4) 0.0327(4) 0.0190(3) 0 0.0002(3) 0
Cl2 0.0431(4) 0.0384(4) 0.0196(3) 0 0.0003(3) 0
N1 0.0202(8) 0.0253(8) 0.0203(8) -0.0022(7) 0.0002(6) -0.0001(6)
N2 0.0210(8) 0.0301(9) 0.0191(8) -0.0018(7) -0.0001(7) -0.0002(7)
C1 0.0197(9) 0.0339(11) 0.0216(9) 0.0004(8) 0.0005(8) -0.0041(8)
C2 0.0152(12) 0.0386(17) 0.0254(14) 0 0.0018(11) 0
C3 0.0271(11) 0.0419(14) 0.0552(15) -0.0066(11) -0.0016(11) -0.0096(10)
C4 0.0226(10) 0.0269(11) 0.0323(11) -0.0103(8) -0.0009(8) -0.0016(8)
C5 0.0365(12) 0.0416(13) 0.0340(11) -0.0161(10) 0.0007(10) -0.0053(10)
C6 0.0572(17) 0.0519(17) 0.0494(15) -0.0288(13) 0.0075(13) -0.0012(13)
C7 0.0504(16) 0.0421(15) 0.0711(19) -0.0331(14) -0.0020(14) 0.0102(12)
C8 0.0439(14) 0.0314(12) 0.0579(16) -0.0108(11) -0.0100(12) 0.0079(11)
C9 0.0281(11) 0.0279(11) 0.0391(12) -0.0081(9) -0.0065(9) 0.0021(9)
C13 0.0456(13) 0.0273(12) 0.0366(12) 0.0017(9) -0.0037(10) 0.0077(10)
C14 0.0668(18) 0.0525(16) 0.0438(14) -0.0072(12) -0.0192(13) 0.0150(14)
C15 0.0685(18) 0.0356(14) 0.0639(18) 0.0125(12) 0.0091(15) 0.0112(13)
C16 0.0200(10) 0.0375(12) 0.0167(9) -0.0009(8) 0.0000(7) 0.0045(8)
C17 0.0175(13) 0.0394(17) 0.0241(13) 0 -0.0028(11) 0
C18 0.0267(11) 0.0400(13) 0.0403(13) 0.0015(10) 0.0015(9) 0.0079(9)
C19 0.0224(9) 0.0327(12) 0.0255(10) -0.0062(8) -0.0009(8) 0.0012(8)
C20 0.0440(13) 0.0401(13) 0.0266(11) -0.0071(10) -0.0072(10) 0.0046(10)
C21 0.0531(15) 0.0504(16) 0.0347(12) -0.0170(11) -0.0135(11) -0.0008(12)
C22 0.0415(14) 0.0406(14) 0.0494(14) -0.0149(11) -0.0064(11) -0.0103(11)
C23 0.0357(12) 0.0354(13) 0.0405(12) -0.0055(10) 0.0014(10) -0.0102(10)
C24 0.0238(10) 0.0354(12) 0.0296(10) -0.0049(9) 0.0022(9) -0.0043(9)
C28 0.0377(12) 0.0313(12) 0.0257(10) 0.0011(9) -0.0009(9) -0.0112(9)
C29 0.0538(15) 0.0520(16) 0.0338(13) -0.0040(11) 0.0130(11) -0.0117(12)
C30 0.0529(15) 0.0373(13) 0.0420(13) 0.0059(10) -0.0108(12) -0.0107(11)
C31 0.0463(15) 0.0406(14) 0.0629(17) 0.0186(13) 0.0063(13) -0.0059(12)
C32 0.0473(16) 0.0379(15) 0.094(2) 0.0142(15) 0.0066(16) 0.0035(12)
C33 0.076(2) 0.0402(17) 0.104(3) -0.0150(17) 0.020(2) -0.0047(16)
C34 0.078(2) 0.0495(18) 0.079(2) -0.0034(16) -0.0017(19) -0.0199(17)
C35 0.0513(17) 0.0464(17) 0.086(2) 0.0089(16) -0.0099(16) -0.0044(13)
C36 0.0448(15) 0.0428(16) 0.0730(19) 0.0057(13) 0.0111(14) 0.0017(12)
C37 0.070(2) 0.094(3) 0.061(2) 0.0239(18) 0.0010(17) -0.0137(19)
C10 0.057(5) 0.041(5) 0.022(4) -0.011(3) 0.010(4) -0.012(4)
C11 0.053(3) 0.078(6) 0.041(3) 0.012(4) -0.003(2) 0.004(3)
C12 0.053(4) 0.091(5) 0.038(4) 0.008(4) -0.012(3) -0.003(3)
C25 0.044(6) 0.045(3) 0.015(3) -0.004(2) 0.000(4) 0.002(5)
C26 0.046(6) 0.067(7) 0.046(4) 0.002(4) 0.000(4) 0.022(4)
C27 0.045(3) 0.077(6) 0.036(4) 0.006(4) 0.004(3) 0.010(3)
C10A 0.049(6) 0.059(9) 0.032(7) -0.016(6) -0.003(5) -0.012(6)
C11A 0.099(7) 0.063(7) 0.028(3) 0.001(4) 0.022(4) 0.022(6)
C12A 0.079(7) 0.070(7) 0.042(6) 0.016(5) -0.019(6) -0.003(5)
C25A 0.028(6) 0.051(5) 0.027(4) -0.011(3) 0.009(4) -0.009(5)
C26A 0.042(6) 0.053(7) 0.027(4) -0.004(4) -0.007(4) 0.004(5)
C27A 0.062(6) 0.061(7) 0.031(5) 0.008(4) 0.010(5) 0.008(5)

loop_
_atom_type_symbol
_atom_type_description
_atom_type_scat_dispersion_real
_atom_type_scat_dispersion_imag
_atom_type_scat_source
C C 0.0033 0.0016 'International Tables Vol C Tables 4.2.6.8 and 6.1.1.4'
H H 0 0 'International Tables Vol C Tables 4.2.6.8 and 6.1.1.4'
Cl Cl 0.1484 0.1585 'International Tables Vol C Tables 4.2.6.8 and 6.1.1.4'
N N 0.0061 0.0033 'International Tables Vol C Tables 4.2.6.8 and 6.1.1.4'
Sn Sn -0.6537 1.4246 'International Tables Vol C Tables 4.2.6.8 and 6.1.1.4'

loop_
_geom_angle_atom_site_label_1
_geom_angle_atom_site_label_2
_geom_angle_atom_site_label_3
_geom_angle
_geom_angle_site_symmetry_1
_geom_angle_site_symmetry_3
N1 Sn1 N1 85.37(8) . 8_565
N1 Sn1 Cl1 91.84(4) . .
N1 Sn1 Cl1 91.84(4) 8_565 .
N2 Sn2 N2 85.75(8) . 8_565
N2 Sn2 Cl2 91.65(4) . .
N2 Sn2 Cl2 91.65(4) 8_565 .
C1 N1 C4 120.74(16) . .
C1 N1 Sn1 122.33(13) . .
C4 N1 Sn1 116.71(11) . .
C16 N2 C19 120.38(16) . .
C16 N2 Sn2 122.51(13) . .
C19 N2 Sn2 116.89(12) . .
N1 C1 C2 124.31(19) . .
N1 C1 C3 118.63(18) . .
C2 C1 C3 117.05(18) . .
C1 C2 C1 128.9(3) . 8_565
C1 C2 H2 115.6 . .
C1 C2 H2 115.6 8_565 .
C1 C3 H3A 109.5 . .
C1 C3 H3B 109.5 . .
H3A C3 H3B 109.5 . .
C1 C3 H3C 109.5 . .
H3A C3 H3C 109.5 . .
H3B C3 H3C 109.5 . .
C9 C4 C5 121.2(2) . .
C9 C4 N1 119.99(18) . .
C5 C4 N1 118.68(19) . .
C6 C5 C4 117.8(2) . .
C6 C5 C10A 119.8(7) . .
C4 C5 C10A 122.0(8) . .
C6 C5 C10 119.7(5) . .
C4 C5 C10 122.4(5) . .
C7 C6 C5 121.6(2) . .
C7 C6 H6 119.2 . .
C5 C6 H6 119.2 . .
C6 C7 C8 120.0(2) . .
C6 C7 H7 120 . .
C8 C7 H7 120 . .
C7 C8 C9 120.9(2) . .
C7 C8 H8 119.6 . .
C9 C8 H8 119.6 . .
C8 C9 C4 118.4(2) . .
C8 C9 C13 118.8(2) . .
C4 C9 C13 122.74(19) . .
C9 C13 C14 109.8(2) . .
C9 C13 C15 112.3(2) . .
C14 C13 C15 111.0(2) . .
C9 C13 H13 107.8 . .
C14 C13 H13 107.8 . .
C15 C13 H13 107.8 . .
C13 C14 H14A 109.5 . .
C13 C14 H14B 109.5 . .
H14A C14 H14B 109.5 . .
C13 C14 H14C 109.5 . .
H14A C14 H14C 109.5 . .
H14B C14 H14C 109.5 . .
C13 C15 H15A 109.5 . .
C13 C15 H15B 109.5 . .
H15A C15 H15B 109.5 . .
C13 C15 H15C 109.5 . .
H15A C15 H15C 109.5 . .
H15B C15 H15C 109.5 . .
N2 C16 C17 124.27(19) . .
N2 C16 C18 118.87(18) . .
C17 C16 C18 116.85(18) . .
C16 C17 C16 129.6(3) . 8_565
C16 C17 H17 115.2 . .
C16 C17 H17 115.2 8_565 .
C16 C18 H18A 109.5 . .
C16 C18 H18B 109.5 . .
H18A C18 H18B 109.5 . .
C16 C18 H18C 109.5 . .
H18A C18 H18C 109.5 . .
H18B C18 H18C 109.5 . .
C24 C19 C20 120.4(2) . .
C24 C19 N2 120.72(17) . .
C20 C19 N2 118.84(19) . .
C21 C20 C19 118.4(2) . .
C21 C20 C25A 117.6(7) . .
C19 C20 C25A 123.0(8) . .
C21 C20 C25 121.1(5) . .
C19 C20 C25 120.2(5) . .
C22 C21 C20 121.7(2) . .
C22 C21 H21 119.1 . .
C20 C21 H21 119.1 . .
C21 C22 C23 119.5(2) . .
C21 C22 H22 120.3 . .
C23 C22 H22 120.3 . .
C22 C23 C24 121.2(2) . .
C22 C23 H23 119.4 . .
C24 C23 H23 119.4 . .
C23 C24 C19 118.79(19) . .
C23 C24 C28 118.72(19) . .
C19 C24 C28 122.42(18) . .
C24 C28 C29 109.58(18) . .
C24 C28 C30 112.45(19) . .
C29 C28 C30 110.96(19) . .
C24 C28 H28 107.9 . .
C29 C28 H28 107.9 . .
C30 C28 H28 107.9 . .
C28 C29 H29A 109.5 . .
C28 C29 H29B 109.5 . .
H29A C29 H29B 109.5 . .
C28 C29 H29C 109.5 . .
H29A C29 H29C 109.5 . .
H29B C29 H29C 109.5 . .
C28 C30 H30A 109.5 . .
C28 C30 H30B 109.5 . .
H30A C30 H30B 109.5 . .
C28 C30 H30C 109.5 . .
H30A C30 H30C 109.5 . .
H30B C30 H30C 109.5 . .
C32 C31 C36 117.3(3) . .
C32 C31 C37 121.8(3) . .
C36 C31 C37 121.0(3) . .
C33 C32 C31 121.0(3) . .
C33 C32 H32 119.5 . .
C31 C32 H32 119.5 . .
C34 C33 C32 120.5(3) . .
C34 C33 H33 119.7 . .
C32 C33 H33 119.7 . .
C35 C34 C33 119.0(3) . .
C35 C34 H34 120.5 . .
C33 C34 H34 120.5 . .
C34 C35 C36 121.1(3) . .
C34 C35 H35 119.4 . .
C36 C35 H35 119.4 . .
C35 C36 C31 121.1(3) . .
C35 C36 H36 119.4 . .
C31 C36 H36 119.4 . .
C31 C37 H37A 109.5 . .
C31 C37 H37B 109.5 . .
H37A C37 H37B 109.5 . .
C31 C37 H37C 109.5 . .
H37A C37 H37C 109.5 . .
H37B C37 H37C 109.5 . .
C31 C37 H37D 109.5 . .
H37A C37 H37D 141.1 . .
H37B C37 H37D 56.3 . .
H37C C37 H37D 56.3 . .
C31 C37 H37E 109.5 . .
H37A C37 H37E 56.3 . .
H37B C37 H37E 141.1 . .
H37C C37 H37E 56.3 . .
H37D C37 H37E 109.5 . .
C31 C37 H37F 109.5 . .
H37A C37 H37F 56.3 . .
H37B C37 H37F 56.3 . .
H37C C37 H37F 141.1 . .
H37D C37 H37F 109.5 . .
H37E C37 H37F 109.5 . .
C12 C10 C5 117.1(8) . .
C12 C10 C11 108.0(7) . .
C5 C10 C11 113.9(6) . .
C12 C10 H10 105.6 . .
C5 C10 H10 105.6 . .
C11 C10 H10 105.6 . .
C10 C11 H11A 109.5 . .
C10 C11 H11B 109.5 . .
H11A C11 H11B 109.5 . .
C10 C11 H11C 109.5 . .
H11A C11 H11C 109.5 . .
H11B C11 H11C 109.5 . .
C10 C12 H12A 109.5 . .
C10 C12 H12B 109.5 . .
H12A C12 H12B 109.5 . .
C10 C12 H12C 109.5 . .
H12A C12 H12C 109.5 . .
H12B C12 H12C 109.5 . .
C26 C25 C27 107.9(8) . .
C26 C25 C20 109.2(8) . .
C27 C25 C20 114.0(8) . .
C26 C25 H25 108.5 . .
C27 C25 H25 108.5 . .
C20 C25 H25 108.5 . .
C25 C26 H26A 109.5 . .
C25 C26 H26B 109.5 . .
H26A C26 H26B 109.5 . .
C25 C26 H26C 109.5 . .
H26A C26 H26C 109.5 . .
H26B C26 H26C 109.5 . .
C25 C27 H27A 109.5 . .
C25 C27 H27B 109.5 . .
H27A C27 H27B 109.5 . .
C25 C27 H27C 109.5 . .
H27A C27 H27C 109.5 . .
H27B C27 H27C 109.5 . .
C5 C10A C12A 104.8(11) . .
C5 C10A C11A 107.0(10) . .
C12A C10A C11A 111.5(14) . .
C5 C10A H10A 111.1 . .
C12A C10A H10A 111.1 . .
C11A C10A H10A 111.1 . .
C10A C11A H11D 109.5 . .
C10A C11A H11E 109.5 . .
H11D C11A H11E 109.5 . .
C10A C11A H11F 109.5 . .
H11D C11A H11F 109.5 . .
H11E C11A H11F 109.5 . .
C10A C12A H12D 109.5 . .
C10A C12A H12E 109.5 . .
H12D C12A H12E 109.5 . .
C10A C12A H12F 109.5 . .
H12D C12A H12F 109.5 . .
H12E C12A H12F 109.5 . .
C20 C25A C26A 116.9(13) . .
C20 C25A C27A 106.6(12) . .
C26A C25A C27A 111.9(13) . .
C20 C25A H25A 107 . .
C26A C25A H25A 107 . .
C27A C25A H25A 107 . .
C25A C26A H26D 109.5 . .
C25A C26A H26E 109.5 . .
H26D C26A H26E 109.5 . .
C25A C26A H26F 109.5 . .
H26D C26A H26F 109.5 . .
H26E C26A H26F 109.5 . .
C25A C27A H27D 109.5 . .
C25A C27A H27E 109.5 . .
H27D C27A H27E 109.5 . .
C25A C27A H27F 109.5 . .
H27D C27A H27F 109.5 . .
H27E C27A H27F 109.5 . .

loop_
_geom_bond_atom_site_label_1
_geom_bond_atom_site_label_2
_geom_bond_distance
_geom_bond_site_symmetry_2
Sn1 N1 2.1753(15) .
Sn1 N1 2.1753(15) 8_565
Sn1 Cl1 2.4814(7) .
Sn2 N2 2.1805(16) .
Sn2 N2 2.1805(16) 8_565
Sn2 Cl2 2.4901(7) .
N1 C1 1.337(2) .
N1 C4 1.445(2) .
N2 C16 1.338(2) .
N2 C19 1.444(3) .
C1 C2 1.393(2) .
C1 C3 1.507(3) .
C2 C1 1.393(2) 8_565
C2 H2 0.95 .
C3 H3A 0.98 .
C3 H3B 0.98 .
C3 H3C 0.98 .
C4 C9 1.399(3) .
C4 C5 1.407(3) .
C5 C6 1.393(3) .
C5 C10A 1.515(13) .
C5 C10 1.543(8) .
C6 C7 1.373(4) .
C6 H6 0.95 .
C7 C8 1.379(4) .
C7 H7 0.95 .
C8 C9 1.396(3) .
C8 H8 0.95 .
C9 C13 1.519(3) .
C13 C14 1.528(3) .
C13 C15 1.532(3) .
C13 H13 1 .
C14 H14A 0.98 .
C14 H14B 0.98 .
C14 H14C 0.98 .
C15 H15A 0.98 .
C15 H15B 0.98 .
C15 H15C 0.98 .
C16 C17 1.393(2) .
C16 C18 1.510(3) .
C17 C16 1.393(2) 8_565
C17 H17 0.95 .
C18 H18A 0.98 .
C18 H18B 0.98 .
C18 H18C 0.98 .
C19 C24 1.400(3) .
C19 C20 1.410(3) .
C20 C21 1.388(3) .
C20 C25A 1.45(2) .
C20 C25 1.591(12) .
C21 C22 1.375(4) .
C21 H21 0.95 .
C22 C23 1.379(3) .
C22 H22 0.95 .
C23 C24 1.392(3) .
C23 H23 0.95 .
C24 C28 1.522(3) .
C28 C29 1.532(3) .
C28 C30 1.533(3) .
C28 H28 1 .
C29 H29A 0.98 .
C29 H29B 0.98 .
C29 H29C 0.98 .
C30 H30A 0.98 .
C30 H30B 0.98 .
C30 H30C 0.98 .
C31 C32 1.386(4) .
C31 C36 1.394(4) .
C31 C37 1.495(4) .
C32 C33 1.385(5) .
C32 H32 0.95 .
C33 C34 1.372(5) .
C33 H33 0.95 .
C34 C35 1.366(4) .
C34 H34 0.95 .
C35 C36 1.369(4) .
C35 H35 0.95 .
C36 H36 0.95 .
C37 H37A 0.98 .
C37 H37B 0.98 .
C37 H37C 0.98 .
C37 H37D 0.98 .
C37 H37E 0.98 .
C37 H37F 0.98 .
C10 C12 1.527(10) .
C10 C11 1.553(9) .
C10 H10 1 .
C11 H11A 0.98 .
C11 H11B 0.98 .
C11 H11C 0.98 .
C12 H12A 0.98 .
C12 H12B 0.98 .
C12 H12C 0.98 .
C25 C26 1.519(9) .
C25 C27 1.522(7) .
C25 H25 1 .
C26 H26A 0.98 .
C26 H26B 0.98 .
C26 H26C 0.98 .
C27 H27A 0.98 .
C27 H27B 0.98 .
C27 H27C 0.98 .
C10A C12A 1.518(12) .
C10A C11A 1.539(13) .
C10A H10A 1 .
C11A H11D 0.98 .
C11A H11E 0.98 .
C11A H11F 0.98 .
C12A H12D 0.98 .
C12A H12E 0.98 .
C12A H12F 0.98 .
C25A C26A 1.524(12) .
C25A C27A 1.545(10) .
C25A H25A 1 .
C26A H26D 0.98 .
C26A H26E 0.98 .
C26A H26F 0.98 .
C27A H27D 0.98 .
C27A H27E 0.98 .
C27A H27F 0.98 .
